data_7111478
loop_
_publ_author_name
'Burford, Neil'
'Spinney, Heather A.'
'Ferguson, Michael J.'
'McDonald, Robert'

_publ_section_title
;
 Donor-rich and acceptor-rich pyridine-phosphadiazonium adducts:
 Diversifying the Lewis acceptor chemistry of phosphorus(iii)
;
_journal_issue 23
_journal_name_full 'Chemical Communications'
_journal_page_first 2696
_journal_page_last 2697
_journal_paper_doi 10.1039/b412267d
_journal_year 2004
_chemical_formula_sum 'C33 H49 F3 N5 O3 P S'
_chemical_formula_weight 683.80
_chemical_name_common '[Mes*NP(DMAP)2][OTf]'
_chemical_name_systematic
;
?
;
_space_group_IT_number 2
_symmetry_cell_setting triclinic
_symmetry_space_group_name_Hall '-P 1'
_symmetry_space_group_name_H-M 'P -1'
_atom_sites_solution_hydrogens geom
_atom_sites_solution_primary direct
_atom_sites_solution_secondary difmap
_audit_creation_method SHELXL-97
_cell_angle_alpha 92.2375(16)
_cell_angle_beta 98.4811(15)
_cell_angle_gamma 113.4698(15)
_cell_formula_units_Z 2
_cell_length_a 9.6256(8)
_cell_length_b 10.3665(8)
_cell_length_c 19.7482(16)
_cell_measurement_reflns_used 2905
_cell_measurement_temperature 193(2)
_cell_measurement_theta_max 25.78
_cell_measurement_theta_min 2.29
_cell_volume 1777.3(2)
_computing_cell_refinement 'Bruker SAINT (Bruker, 1997)'
_computing_data_collection 'Bruker SMART (Bruker, 1997)'
_computing_data_reduction 'Bruker SAINT (Bruker, 1997)'
_computing_molecular_graphics 'Bruker SHELXTL (Bruker, 1997)'
_computing_publication_material 'Bruker SHELXTL (Bruker, 1997)'
_computing_structure_refinement 'SHELXL-97 (Sheldrick, 1997)'
_computing_structure_solution 'SHELXS-97 (Sheldrick, 1990)'
_diffrn_ambient_temperature 193(2)
_diffrn_detector_area_resol_mean 8.192
_diffrn_measured_fraction_theta_full 0.994
_diffrn_measured_fraction_theta_max 0.994
_diffrn_measurement_device_type 'Bruker PLATFORM diffractometer/SMART 1000 CCD area detector'
_diffrn_measurement_method '\w scans'
_diffrn_radiation_monochromator graphite
_diffrn_radiation_source 'fine-focus sealed tube'
_diffrn_radiation_type MoK\a
_diffrn_radiation_wavelength 0.71073
_diffrn_reflns_av_R_equivalents 0.0386
_diffrn_reflns_av_sigmaI/netI 0.0639
_diffrn_reflns_limit_h_max 11
_diffrn_reflns_limit_h_min -11
_diffrn_reflns_limit_k_max 12
_diffrn_reflns_limit_k_min -12
_diffrn_reflns_limit_l_max 23
_diffrn_reflns_limit_l_min -23
_diffrn_reflns_number 11079
_diffrn_reflns_theta_full 24.99
_diffrn_reflns_theta_max 24.99
_diffrn_reflns_theta_min 2.10
_diffrn_standards_decay_% 0
_diffrn_standards_interval_time 0
_diffrn_standards_number 0
_exptl_absorpt_coefficient_mu 0.192
_exptl_absorpt_correction_T_max 0.9924
_exptl_absorpt_correction_T_min 0.9103
_exptl_absorpt_correction_type integration
_exptl_absorpt_process_details 'Bruker SHELXTL (Bruker, 1997)'
_exptl_crystal_colour pale-yellow
_exptl_crystal_density_diffrn 1.278
_exptl_crystal_density_method 'not measured'
_exptl_crystal_description plate
_exptl_crystal_F_000 728
_exptl_crystal_size_max 0.50
_exptl_crystal_size_mid 0.09
_exptl_crystal_size_min 0.04
_refine_diff_density_max 0.535
_refine_diff_density_min -0.348
_refine_diff_density_rms 0.056
_refine_ls_extinction_method none
_refine_ls_goodness_of_fit_ref 1.021
_refine_ls_hydrogen_treatment mixed
_refine_ls_matrix_type full
_refine_ls_number_parameters 419
_refine_ls_number_reflns 6223
_refine_ls_number_restraints 0
_refine_ls_restrained_S_all 1.021
_refine_ls_R_factor_all 0.0918
_refine_ls_R_factor_gt 0.0580
_refine_ls_shift/su_max 0.015
_refine_ls_shift/su_mean 0.000
_refine_ls_structure_factor_coef Fsqd
_refine_ls_weighting_details 'calc w=1/[\s^2^(Fo^2^)+(0.0728P)^2^+0.8173P] where P=(Fo^2^+2Fc^2^)/3'
_refine_ls_weighting_scheme calc
_refine_ls_wR_factor_gt 0.1381
_refine_ls_wR_factor_ref 0.1550
_reflns_number_gt 4268
_reflns_number_total 6223
_reflns_threshold_expression >2sigma(I)
_cod_data_source_file b412267dsup1.cif
_cod_data_source_block '[Mes*NP(DMAP)2][OTf]'
_cod_depositor_comments
;
The following automatic conversions were performed:

'_symmetry_cell_setting' value 'Triclinic' changed to 'triclinic'
according to /home/saulius/struct/CIF-dictionaries/cif_core.dic
dictionary named 'cif_core.dic' version 2.4.2 from 2011-04-26.

Automatic conversion script
Id: cif_fix_values 1891 2012-01-12 08:04:46Z andrius 
;
_cod_original_sg_symbol_H-M P-1
_cod_database_code 7111478

loop_
_symmetry_equiv_pos_as_xyz
'x, y, z'
'-x, -y, -z'

loop_
_atom_site_label
_atom_site_type_symbol
_atom_site_fract_x
_atom_site_fract_y
_atom_site_fract_z
_atom_site_U_iso_or_equiv
_atom_site_adp_type
_atom_site_occupancy
_atom_site_symmetry_multiplicity
_atom_site_calc_flag
_atom_site_refinement_flags
P P 0.29704(9) 0.29191(8) 0.24733(4) 0.0287(2) Uani 1 1 d .
N1 N 0.1841(3) 0.3577(2) 0.26387(12) 0.0288(6) Uani 1 1 d .
N2 N 0.4920(3) 0.4426(2) 0.27137(12) 0.0282(6) Uani 1 1 d .
N4 N 0.9401(3) 0.7483(3) 0.31800(15) 0.0438(7) Uani 1 1 d .
N3 N 0.3117(3) 0.3197(2) 0.15508(12) 0.0283(6) Uani 1 1 d .
N5 N 0.3323(3) 0.3435(3) -0.05268(13) 0.0384(7) Uani 1 1 d .
C1 C 0.0573(3) 0.2922(3) 0.29778(15) 0.0271(7) Uani 1 1 d .
C2 C -0.0943(3) 0.2195(3) 0.25928(15) 0.0275(7) Uani 1 1 d .
C3 C -0.2146(3) 0.1490(3) 0.29392(15) 0.0287(7) Uani 1 1 d .
H3 H -0.3145 0.0978 0.2675 0.034 Uiso 1 1 calc R
C4 C -0.1963(3) 0.1493(3) 0.36451(15) 0.0295(7) Uani 1 1 d .
C5 C -0.0502(3) 0.2302(3) 0.40119(15) 0.0312(7) Uani 1 1 d .
H5 H -0.0359 0.2360 0.4500 0.037 Uiso 1 1 calc R
C6 C 0.0774(3) 0.3036(3) 0.37108(15) 0.0286(7) Uani 1 1 d .
C7 C -0.1321(4) 0.2163(4) 0.18007(15) 0.0376(8) Uani 1 1 d .
C8 C -0.0736(4) 0.3683(4) 0.16068(17) 0.0470(9) Uani 1 1 d .
H8A H 0.0377 0.4163 0.1770 0.056 Uiso 1 1 calc R
H8B H -0.1255 0.4191 0.1821 0.056 Uiso 1 1 calc R
H8C H -0.0958 0.3666 0.1105 0.056 Uiso 1 1 calc R
C9 C -0.0657(4) 0.1272(4) 0.14350(17) 0.0438(9) Uani 1 1 d .
H9A H 0.0461 0.1661 0.1587 0.053 Uiso 1 1 calc R
H9B H -0.0891 0.1288 0.0936 0.053 Uiso 1 1 calc R
H9C H -0.1117 0.0295 0.1547 0.053 Uiso 1 1 calc R
C10 C -0.3067(4) 0.1486(5) 0.15274(18) 0.0555(10) Uani 1 1 d .
H10A H -0.3257 0.1486 0.1026 0.067 Uiso 1 1 calc R
H10B H -0.3554 0.2030 0.1738 0.067 Uiso 1 1 calc R
H10C H -0.3502 0.0511 0.1644 0.067 Uiso 1 1 calc R
C11 C -0.3253(3) 0.0676(3) 0.40350(17) 0.0368(8) Uani 1 1 d .
C12 C -0.4795(4) -0.0123(4) 0.35582(19) 0.0519(10) Uani 1 1 d .
H12A H -0.5578 -0.0629 0.3831 0.062 Uiso 1 1 calc R
H12B H -0.4701 -0.0803 0.3229 0.062 Uiso 1 1 calc R
H12C H -0.5099 0.0548 0.3308 0.062 Uiso 1 1 calc R
C13 C -0.2825(4) -0.0399(4) 0.44252(19) 0.0510(10) Uani 1 1 d .
H13A H -0.1837 0.0095 0.4737 0.061 Uiso 1 1 calc R
H13B H -0.2741 -0.1085 0.4096 0.061 Uiso 1 1 calc R
H13C H -0.3623 -0.0895 0.4693 0.061 Uiso 1 1 calc R
C14 C -0.3439(4) 0.1714(4) 0.45451(19) 0.0506(9) Uani 1 1 d .
H14A H -0.2456 0.2239 0.4856 0.061 Uiso 1 1 calc R
H14B H -0.4225 0.1193 0.4813 0.061 Uiso 1 1 calc R
H14C H -0.3754 0.2377 0.4293 0.061 Uiso 1 1 calc R
C15 C 0.2326(3) 0.3862(3) 0.41998(15) 0.0330(7) Uani 1 1 d .
C16 C 0.3148(4) 0.5371(3) 0.40082(17) 0.0387(8) Uani 1 1 d .
H16A H 0.3313 0.5328 0.3531 0.046 Uiso 1 1 calc R
H16B H 0.4143 0.5850 0.4317 0.046 Uiso 1 1 calc R
H16C H 0.2511 0.5898 0.4054 0.046 Uiso 1 1 calc R
C17 C 0.3349(4) 0.3041(4) 0.41991(17) 0.0411(8) Uani 1 1 d .
H17A H 0.2796 0.2084 0.4321 0.049 Uiso 1 1 calc R
H17B H 0.4298 0.3531 0.4537 0.049 Uiso 1 1 calc R
H17C H 0.3605 0.2985 0.3740 0.049 Uiso 1 1 calc R
C18 C 0.2132(4) 0.4033(4) 0.49514(16) 0.0464(9) Uani 1 1 d .
H18A H 0.1616 0.3098 0.5104 0.056 Uiso 1 1 calc R
H18B H 0.1511 0.4578 0.4987 0.056 Uiso 1 1 calc R
H18C H 0.3147 0.4533 0.5243 0.056 Uiso 1 1 calc R
C19 C 0.5225(3) 0.5808(3) 0.26669(15) 0.0304(7) Uani 1 1 d .
H19 H 0.4392 0.6067 0.2527 0.036 Uiso 1 1 calc R
C20 C 0.6678(3) 0.6840(3) 0.28122(15) 0.0328(7) Uani 1 1 d .
H20 H 0.6840 0.7796 0.2765 0.039 Uiso 1 1 calc R
C21 C 0.7960(3) 0.6506(3) 0.30336(15) 0.0336(7) Uani 1 1 d .
C22 C 0.7599(4) 0.5054(3) 0.30832(16) 0.0360(8) Uani 1 1 d .
H22 H 0.8399 0.4756 0.3231 0.043 Uiso 1 1 calc R
C23 C 0.6129(3) 0.4091(3) 0.29226(15) 0.0331(7) Uani 1 1 d .
H23 H 0.5929 0.3124 0.2958 0.040 Uiso 1 1 calc R
C24 C 0.9815(4) 0.8960(4) 0.3056(2) 0.0598(11) Uani 1 1 d .
H24A H 0.9257 0.9003 0.2606 0.072 Uiso 1 1 calc R
H24B H 1.0925 0.9427 0.3061 0.072 Uiso 1 1 calc R
H24C H 0.9541 0.9442 0.3417 0.072 Uiso 1 1 calc R
C25 C 1.0663(4) 0.7082(4) 0.3419(2) 0.0630(11) Uani 1 1 d .
H25A H 1.0453 0.6562 0.3822 0.076 Uiso 1 1 calc R
H25B H 1.1623 0.7934 0.3544 0.076 Uiso 1 1 calc R
H25C H 1.0764 0.6480 0.3051 0.076 Uiso 1 1 calc R
C26 C 0.3440(3) 0.2257(3) 0.11855(15) 0.0306(7) Uani 1 1 d .
H26 H 0.3617 0.1532 0.1413 0.037 Uiso 1 1 calc R
C27 C 0.3524(3) 0.2305(3) 0.05071(16) 0.0333(7) Uani 1 1 d .
H27 H 0.3785 0.1636 0.0275 0.040 Uiso 1 1 calc R
C28 C 0.3224(3) 0.3341(3) 0.01417(15) 0.0304(7) Uani 1 1 d .
C29 C 0.2843(3) 0.4284(3) 0.05319(16) 0.0335(7) Uani 1 1 d .
H29 H 0.2606 0.4992 0.0314 0.040 Uiso 1 1 calc R
C30 C 0.2809(3) 0.4193(3) 0.12133(16) 0.0333(7) Uani 1 1 d .
H30 H 0.2562 0.4851 0.1463 0.040 Uiso 1 1 calc R
C31 C 0.2852(4) 0.4400(4) -0.09206(17) 0.0480(9) Uani 1 1 d .
H31A H 0.3216 0.5314 -0.0642 0.058 Uiso 1 1 calc R
H31B H 0.1727 0.4000 -0.1043 0.058 Uiso 1 1 calc R
H31C H 0.3298 0.4535 -0.1341 0.058 Uiso 1 1 calc R
C32 C 0.3750(5) 0.2472(4) -0.09159(19) 0.0596(11) Uani 1 1 d .
H32A H 0.4649 0.2392 -0.0649 0.071 Uiso 1 1 calc R
H32B H 0.4000 0.2837 -0.1353 0.071 Uiso 1 1 calc R
H32C H 0.2888 0.1538 -0.1008 0.071 Uiso 1 1 calc R
S S 0.23326(11) 0.80572(9) 0.16698(5) 0.0464(3) Uani 1 1 d .
F1 F 0.1148(4) 0.6722(3) 0.04426(14) 0.1070(11) Uani 1 1 d .
F2 F 0.0964(3) 0.8676(3) 0.05667(14) 0.0959(9) Uani 1 1 d .
F3 F 0.3120(4) 0.8705(4) 0.04876(15) 0.1173(12) Uani 1 1 d .
O1 O 0.3099(4) 0.9505(3) 0.19111(15) 0.0752(9) Uani 1 1 d .
O2 O 0.3236(4) 0.7269(3) 0.17518(15) 0.0777(9) Uani 1 1 d .
O3 O 0.0830(4) 0.7372(4) 0.18453(17) 0.0957(11) Uani 1 1 d .
C33 C 0.1865(5) 0.8027(5) 0.0755(2) 0.0630(11) Uani 1 1 d .

loop_
_atom_site_aniso_label
_atom_site_aniso_U_11
_atom_site_aniso_U_22
_atom_site_aniso_U_33
_atom_site_aniso_U_23
_atom_site_aniso_U_13
_atom_site_aniso_U_12
P 0.0307(4) 0.0298(4) 0.0293(4) 0.0094(3) 0.0098(3) 0.0139(3)
N1 0.0275(13) 0.0319(14) 0.0319(14) 0.0114(11) 0.0117(11) 0.0143(11)
N2 0.0272(13) 0.0323(14) 0.0296(14) 0.0083(11) 0.0088(11) 0.0152(11)
N4 0.0278(15) 0.0454(17) 0.0543(18) 0.0060(14) 0.0066(13) 0.0111(14)
N3 0.0290(13) 0.0274(13) 0.0316(14) 0.0075(11) 0.0106(11) 0.0125(11)
N5 0.0452(16) 0.0382(15) 0.0308(15) 0.0074(12) 0.0100(12) 0.0146(13)
C1 0.0292(16) 0.0268(15) 0.0297(16) 0.0092(13) 0.0078(13) 0.0146(13)
C2 0.0305(17) 0.0309(16) 0.0271(16) 0.0058(13) 0.0061(13) 0.0180(14)
C3 0.0243(16) 0.0302(16) 0.0341(17) 0.0036(13) 0.0044(13) 0.0141(13)
C4 0.0294(17) 0.0300(16) 0.0340(17) 0.0083(13) 0.0100(13) 0.0153(14)
C5 0.0319(17) 0.0413(18) 0.0244(15) 0.0069(13) 0.0080(13) 0.0177(15)
C6 0.0263(16) 0.0309(16) 0.0310(16) 0.0069(13) 0.0071(13) 0.0132(13)
C7 0.0337(18) 0.053(2) 0.0257(16) 0.0057(15) 0.0040(14) 0.0176(16)
C8 0.055(2) 0.064(2) 0.0323(18) 0.0197(17) 0.0087(16) 0.033(2)
C9 0.0380(19) 0.049(2) 0.0347(19) -0.0038(16) 0.0063(15) 0.0086(16)
C10 0.040(2) 0.093(3) 0.0321(19) 0.0067(19) -0.0002(16) 0.027(2)
C11 0.0291(17) 0.0430(19) 0.0413(19) 0.0135(15) 0.0130(14) 0.0148(15)
C12 0.0313(19) 0.061(2) 0.054(2) 0.0164(19) 0.0143(17) 0.0064(17)
C13 0.049(2) 0.055(2) 0.059(2) 0.0258(19) 0.0259(19) 0.0241(19)
C14 0.044(2) 0.062(2) 0.054(2) 0.0117(19) 0.0272(18) 0.0230(19)
C15 0.0274(17) 0.0430(19) 0.0285(16) 0.0046(14) 0.0042(13) 0.0144(15)
C16 0.0319(18) 0.0395(19) 0.0402(19) 0.0005(15) 0.0033(15) 0.0113(15)
C17 0.0368(19) 0.053(2) 0.0354(19) 0.0109(16) 0.0027(15) 0.0214(17)
C18 0.037(2) 0.061(2) 0.0326(19) 0.0006(17) 0.0017(15) 0.0133(18)
C19 0.0285(17) 0.0372(18) 0.0317(16) 0.0081(14) 0.0080(13) 0.0187(14)
C20 0.0332(18) 0.0325(17) 0.0356(18) 0.0084(14) 0.0106(14) 0.0144(15)
C21 0.0314(18) 0.0438(19) 0.0294(17) 0.0062(14) 0.0102(14) 0.0173(15)
C22 0.0312(18) 0.046(2) 0.0376(18) 0.0121(15) 0.0059(14) 0.0227(16)
C23 0.0353(18) 0.0370(18) 0.0342(17) 0.0097(14) 0.0076(14) 0.0212(15)
C24 0.039(2) 0.048(2) 0.086(3) 0.004(2) 0.015(2) 0.0102(18)
C25 0.031(2) 0.075(3) 0.077(3) 0.019(2) 0.0006(19) 0.019(2)
C26 0.0311(17) 0.0265(16) 0.0353(17) 0.0071(13) 0.0079(14) 0.0119(13)
C27 0.0393(18) 0.0271(16) 0.0356(18) 0.0021(13) 0.0121(14) 0.0140(14)
C28 0.0255(16) 0.0311(16) 0.0303(17) 0.0048(13) 0.0060(13) 0.0067(13)
C29 0.0383(18) 0.0318(17) 0.0365(18) 0.0125(14) 0.0100(14) 0.0188(15)
C30 0.0373(18) 0.0312(17) 0.0381(18) 0.0066(14) 0.0123(14) 0.0187(15)
C31 0.051(2) 0.058(2) 0.0351(19) 0.0160(17) 0.0071(16) 0.0222(19)
C32 0.090(3) 0.045(2) 0.047(2) 0.0072(18) 0.029(2) 0.026(2)
S 0.0635(6) 0.0342(5) 0.0460(5) 0.0071(4) 0.0086(4) 0.0248(5)
F1 0.165(3) 0.084(2) 0.0669(18) -0.0268(15) -0.0215(18) 0.064(2)
F2 0.118(2) 0.098(2) 0.0806(19) 0.0122(15) -0.0226(16) 0.0668(19)
F3 0.120(3) 0.172(3) 0.074(2) 0.049(2) 0.0447(19) 0.061(2)
O1 0.109(2) 0.0344(15) 0.0686(19) 0.0032(13) -0.0186(17) 0.0272(15)
O2 0.118(3) 0.077(2) 0.0672(19) 0.0070(16) 0.0016(17) 0.075(2)
O3 0.075(2) 0.113(3) 0.084(2) 0.018(2) 0.0353(19) 0.014(2)
C33 0.082(3) 0.065(3) 0.050(2) 0.007(2) 0.013(2) 0.038(3)

loop_
_atom_type_symbol
_atom_type_description
_atom_type_scat_dispersion_real
_atom_type_scat_dispersion_imag
_atom_type_scat_source
C C 0.0033 0.0016 'International Tables Vol C Tables 4.2.6.8 and 6.1.1.4'
H H 0.0000 0.0000 'International Tables Vol C Tables 4.2.6.8 and 6.1.1.4'
N N 0.0061 0.0033 'International Tables Vol C Tables 4.2.6.8 and 6.1.1.4'
O O 0.0106 0.0060 'International Tables Vol C Tables 4.2.6.8 and 6.1.1.4'
F F 0.0171 0.0103 'International Tables Vol C Tables 4.2.6.8 and 6.1.1.4'
P P 0.1023 0.0942 'International Tables Vol C Tables 4.2.6.8 and 6.1.1.4'
S S 0.1246 0.1234 'International Tables Vol C Tables 4.2.6.8 and 6.1.1.4'

loop_
_geom_angle_atom_site_label_1
_geom_angle_atom_site_label_2
_geom_angle_atom_site_label_3
_geom_angle
N1 P N3 104.27(12)
N1 P N2 103.81(12)
N3 P N2 87.61(10)
C1 N1 P 125.20(19)
C19 N2 C23 117.4(3)
C19 N2 P 125.5(2)
C23 N2 P 117.0(2)
C21 N4 C25 120.3(3)
C21 N4 C24 122.7(3)
C25 N4 C24 116.8(3)
C26 N3 C30 118.0(3)
C26 N3 P 116.71(19)
C30 N3 P 125.1(2)
C28 N5 C32 121.5(3)
C28 N5 C31 122.0(3)
C32 N5 C31 116.2(3)
N1 C1 C2 120.6(2)
N1 C1 C6 120.9(3)
C2 C1 C6 118.4(2)
C3 C2 C1 119.1(3)
C3 C2 C7 118.2(3)
C1 C2 C7 122.7(2)
C4 C3 C2 123.5(3)
C3 C4 C5 116.3(3)
C3 C4 C11 124.4(3)
C5 C4 C11 119.3(3)
C4 C5 C6 124.3(3)
C5 C6 C1 118.0(3)
C5 C6 C15 117.3(3)
C1 C6 C15 124.6(2)
C9 C7 C8 112.2(3)
C9 C7 C10 105.9(3)
C8 C7 C10 106.2(3)
C9 C7 C2 111.2(3)
C8 C7 C2 109.2(3)
C10 C7 C2 112.0(3)
C12 C11 C14 108.3(3)
C12 C11 C13 108.1(3)
C14 C11 C13 109.6(3)
C12 C11 C4 112.7(3)
C14 C11 C4 109.1(3)
C13 C11 C4 109.1(3)
C18 C15 C17 105.6(3)
C18 C15 C16 105.8(3)
C17 C15 C16 111.2(3)
C18 C15 C6 112.5(2)
C17 C15 C6 109.8(3)
C16 C15 C6 111.7(2)
N2 C19 C20 122.5(3)
C19 C20 C21 120.8(3)
N4 C21 C22 122.0(3)
N4 C21 C20 122.8(3)
C22 C21 C20 115.2(3)
C23 C22 C21 120.5(3)
C22 C23 N2 123.6(3)
N3 C26 C27 122.8(3)
C26 C27 C28 120.6(3)
N5 C28 C29 122.3(3)
N5 C28 C27 122.2(3)
C29 C28 C27 115.4(3)
C30 C29 C28 120.9(3)
N3 C30 C29 122.3(3)
O1 S O2 115.69(19)
O1 S O3 114.5(2)
O2 S O3 114.5(2)
O1 S C33 104.38(19)
O2 S C33 103.95(19)
O3 S C33 101.4(2)
F2 C33 F1 106.2(4)
F2 C33 F3 104.5(4)
F1 C33 F3 108.9(4)
F2 C33 S 113.5(3)
F1 C33 S 112.1(3)
F3 C33 S 111.2(3)

loop_
_geom_bond_atom_site_label_1
_geom_bond_atom_site_label_2
_geom_bond_distance
P N1 1.559(2)
P N3 1.873(2)
P N2 1.879(2)
N1 C1 1.420(3)
N2 C19 1.353(4)
N2 C23 1.355(4)
N4 C21 1.331(4)
N4 C25 1.456(4)
N4 C24 1.461(4)
N3 C26 1.348(4)
N3 C30 1.356(4)
N5 C28 1.342(4)
N5 C32 1.455(4)
N5 C31 1.459(4)
C1 C2 1.424(4)
C1 C6 1.426(4)
C2 C3 1.393(4)
C2 C7 1.549(4)
C3 C4 1.379(4)
C4 C5 1.385(4)
C4 C11 1.532(4)
C5 C6 1.395(4)
C6 C15 1.545(4)
C7 C9 1.528(5)
C7 C8 1.533(5)
C7 C10 1.541(4)
C11 C12 1.524(5)
C11 C14 1.525(5)
C11 C13 1.531(4)
C15 C18 1.535(4)
C15 C17 1.536(4)
C15 C16 1.538(4)
C19 C20 1.360(4)
C20 C21 1.423(4)
C21 C22 1.415(4)
C22 C23 1.349(4)
C26 C27 1.356(4)
C27 C28 1.416(4)
C28 C29 1.413(4)
C29 C30 1.357(4)
S O1 1.408(3)
S O2 1.409(3)
S O3 1.437(3)
S C33 1.793(4)
F1 C33 1.324(5)
F2 C33 1.316(5)
F3 C33 1.331(5)

loop_
_geom_torsion_atom_site_label_1
_geom_torsion_atom_site_label_2
_geom_torsion_atom_site_label_3
_geom_torsion_atom_site_label_4
_geom_torsion
N3 P N1 C1 132.8(2)
N2 P N1 C1 -136.2(2)
N1 P N2 C19 -31.9(3)
N3 P N2 C19 72.2(2)
N1 P N2 C23 151.2(2)
N3 P N2 C23 -104.7(2)
N1 P N3 C26 -152.2(2)
N2 P N3 C26 104.2(2)
N1 P N3 C30 22.5(3)
N2 P N3 C30 -81.2(2)
P N1 C1 C2 -98.1(3)
P N1 C1 C6 85.1(3)
N1 C1 C2 C3 176.0(3)
C6 C1 C2 C3 -7.1(4)
N1 C1 C2 C7 -4.4(4)
C6 C1 C2 C7 172.4(3)
C1 C2 C3 C4 2.4(4)
C7 C2 C3 C4 -177.2(3)
C2 C3 C4 C5 2.7(4)
C2 C3 C4 C11 -177.4(3)
C3 C4 C5 C6 -3.1(4)
C11 C4 C5 C6 177.0(3)
C4 C5 C6 C1 -1.6(4)
C4 C5 C6 C15 -178.8(3)
N1 C1 C6 C5 -176.4(3)
C2 C1 C6 C5 6.7(4)
N1 C1 C6 C15 0.5(4)
C2 C1 C6 C15 -176.3(3)
C3 C2 C7 C9 -110.6(3)
C1 C2 C7 C9 69.8(4)
C3 C2 C7 C8 124.9(3)
C1 C2 C7 C8 -54.6(4)
C3 C2 C7 C10 7.5(4)
C1 C2 C7 C10 -172.0(3)
C3 C4 C11 C12 -1.6(4)
C5 C4 C11 C12 178.3(3)
C3 C4 C11 C14 -121.9(3)
C5 C4 C11 C14 58.0(4)
C3 C4 C11 C13 118.5(3)
C5 C4 C11 C13 -61.6(4)
C5 C6 C15 C18 -14.0(4)
C1 C6 C15 C18 169.0(3)
C5 C6 C15 C17 103.3(3)
C1 C6 C15 C17 -73.7(4)
C5 C6 C15 C16 -132.8(3)
C1 C6 C15 C16 50.2(4)
C23 N2 C19 C20 0.8(4)
P N2 C19 C20 -176.1(2)
N2 C19 C20 C21 -1.0(5)
C25 N4 C21 C22 -1.8(5)
C24 N4 C21 C22 172.7(3)
C25 N4 C21 C20 178.6(3)
C24 N4 C21 C20 -6.8(5)
C19 C20 C21 N4 179.9(3)
C19 C20 C21 C22 0.3(4)
N4 C21 C22 C23 -179.2(3)
C20 C21 C22 C23 0.4(4)
C21 C22 C23 N2 -0.6(5)
C19 N2 C23 C22 0.0(4)
P N2 C23 C22 177.1(2)
C30 N3 C26 C27 2.5(4)
P N3 C26 C27 177.5(2)
N3 C26 C27 C28 -1.9(5)
C32 N5 C28 C29 178.7(3)
C31 N5 C28 C29 -8.0(5)
C32 N5 C28 C27 -0.2(5)
C31 N5 C28 C27 173.2(3)
C26 C27 C28 N5 178.8(3)
C26 C27 C28 C29 -0.1(4)
N5 C28 C29 C30 -177.5(3)
C27 C28 C29 C30 1.4(4)
C26 N3 C30 C29 -1.1(4)
P N3 C30 C29 -175.7(2)
C28 C29 C30 N3 -0.8(5)
O1 S C33 F2 -60.6(4)
O2 S C33 F2 177.7(3)
O3 S C33 F2 58.6(4)
O1 S C33 F1 179.0(3)
O2 S C33 F1 57.4(4)
O3 S C33 F1 -61.8(4)
O1 S C33 F3 56.8(4)
O2 S C33 F3 -64.8(4)
O3 S C33 F3 176.1(3)
